data_9013421
loop_
_publ_author_name
'Yeh, C.'
'Lu, Z. W.'
'Froyen, S.'
'Zunger, A.'

_publ_section_title
;
 High-pressure phase transitions in Zn1-xMnxSe: A Raman scattering
 and photoluminescence study
 Note: wurtzite structure
 Note: synthetic
;
_journal_name_full 'Physical Review B'
_journal_page_first 11052
_journal_page_last 11058
_journal_paper_doi 10.1103/PhysRevB.52.11052
_journal_volume 52
_journal_year 1995
_chemical_formula_structural (Zn.71Mn.29)Se
_chemical_formula_sum 'Mn0.29 Se Zn0.71'
_space_group_IT_number 186
_symmetry_space_group_name_Hall 'P 6c -2c'
_symmetry_space_group_name_H-M 'P 63 m c'
_cell_angle_alpha 90
_cell_angle_beta 90
_cell_angle_gamma 120
_cell_length_a 4.064
_cell_length_b 4.064
_cell_length_c 6.643
_cell_formula_units_Z 2
_cell_volume 95.017
_database_code_amcsd 0015196
_exptl_crystal_density_diffrn 4.939
_cod_original_formula_sum '(Zn.71 Mn.29) Se'
_cod_database_code 9013421
_amcsd_formula_title (Zn.71Mn.29)Se

loop_
_space_group_symop_operation_xyz
x,y,z
-x,-x+y,1/2+z
x-y,x,1/2+z
-y,-x,z
-y,x-y,z
x-y,-y,1/2+z
-x,-y,1/2+z
x,x-y,z
-x+y,-x,z
y,x,1/2+z
y,-x+y,1/2+z
-x+y,y,z

loop_
_atom_site_label
_atom_site_fract_x
_atom_site_fract_y
_atom_site_fract_z
_atom_site_occupancy
Zn 0.33333 0.66667 0.00000 0.71000
Mn 0.33333 0.66667 0.00000 0.29000
Se 0.33333 0.66667 0.37500 1.00000

loop_
_cod_related_entry_id
_cod_related_entry_database
_cod_related_entry_code
1 AMCSD 0015196
